data_2300133
loop_
_publ_author_name
'Brunelli, Michela'
'Neumann, Marcus A.'
'Fitch, Andrew N.'
'Mora, Asilo\'e J.'

_publ_section_title
;
 Temperature phase changes in solid bicyclo[3.3.1]nonane-2,6-dione and
 bicyclo[3.3.1]nonane-3,7-dione from powder X-ray diffraction data
;
_journal_coeditor_code HE5379
_journal_issue 4
_journal_name_full 'Journal of Applied Crystallography'
_journal_page_first 702
_journal_page_last 709
_journal_paper_doi 10.1107/S0021889807028087
_journal_volume 40
_journal_year 2007
_chemical_formula_sum 'C34 H48 O8'
_chemical_formula_weight 584.748
_space_group_crystal_system monoclinic
_space_group_IT_number 15
_space_group_name_Hall '-C 2yc'
_space_group_name_H-M_alt 'C 1 2/c 1'
_audit_creation_method 'Created with Diamond (www.crystalimpact.com)'
_cell_angle_alpha 90.000
_cell_angle_beta 95.359
_cell_angle_gamma 90.000
_cell_formula_units_Z 4
_cell_length_a 7.3803
_cell_length_b 10.3820
_cell_length_c 9.7508
_cell_volume 743.863
_cod_data_source_file he5379.cif
_cod_data_source_block refine
_cod_depositor_comments
;
 Updating space group information.

 Antanas Vaitkus,
 2018-06-07
;
_cod_original_formula_sum 'O8 C34 H48'
_cod_database_code 2300133

loop_
_space_group_symop_id
_space_group_symop_operation_xyz
1 x,y,z
2 -x,y,-z+1/2
3 -x,-y,-z
4 x,-y,z+1/2
5 x+1/2,y+1/2,z
6 -x+1/2,y+1/2,-z+1/2
7 -x+1/2,-y+1/2,-z
8 x+1/2,-y+1/2,z+1/2

loop_
_atom_site_type_symbol
_atom_site_label
_atom_site_fract_x
_atom_site_fract_y
_atom_site_fract_z
_atom_site_U_iso_or_equiv
_atom_site_thermal_displace_type
_atom_site_calc_flag
_atom_site_occupancy
O O1 0.5943 0.1352 0.0522 0.00732 Uiso d 1.000
C C1 0.4295 0.2404 -0.1427 0.00732 Uiso d 1.000
C C2 0.5775 0.1515 -0.0714 0.00732 Uiso d 1.000
C C3 0.6962 0.0797 -0.1660 0.00732 Uiso d 1.000
C C4 0.7355 0.1582 -0.2968 0.00732 Uiso d 1.000
C C5 0.5000 0.3287 -0.2500 0.00732 Uiso d 0.500
H H1 0.3771 0.2966 -0.0617 0.00732 Uiso d 1.000
H H2 0.6329 -0.0114 -0.1931 0.00732 Uiso d 1.000
H H3 0.8205 0.0558 -0.1052 0.00732 Uiso d 1.000
H H4 0.7931 0.0945 -0.3692 0.00732 Uiso d 1.000
H H5 0.8363 0.2312 -0.2690 0.00732 Uiso d 1.000
H H6 0.3898 0.3853 -0.2983 0.00732 Uiso d 1.000

loop_
_atom_type_symbol
O
C
H
